data_7106823
loop_
_publ_author_name
'Andrew F. Kyle'
'Pavol Jakubec'
'Dane M. Cockfield'
'Ed Cleator'
'John Skidmore'
'Darren J. Dixon'

_publ_section_title
;
 Total synthesis of (--)-nakadomarin A
;
_journal_name_full Chem.Commun.
_journal_page_first 10037
_journal_page_last 10039
_journal_paper_doi 10.1039/c1cc13665h
_journal_volume 47
_journal_year 2011
_chemical_absolute_configuration unk
_chemical_formula_moiety 'C16 H20 N2 O7'
_chemical_formula_sum 'C16 H20 N2 O7'
_chemical_formula_weight 352.34
_chemical_melting_point ?
_space_group_IT_number 4
_symmetry_cell_setting monoclinic
_symmetry_space_group_name_Hall 'P 2yb'
_symmetry_space_group_name_H-M 'P 1 21 1'
_atom_sites_solution_hydrogens geom
_atom_sites_solution_primary direct
_audit_creation_date 10-11-04
_audit_creation_method CRYSTALS_ver_14.11
_cell_angle_alpha 90
_cell_angle_beta 96.0302(13)
_cell_angle_gamma 90
_cell_formula_units_Z 4
_cell_length_a 9.0669(2)
_cell_length_b 15.7455(4)
_cell_length_c 12.0613(3)
_cell_measurement_reflns_used 3777
_cell_measurement_temperature 123
_cell_measurement_theta_max 27
_cell_measurement_theta_min 5
_cell_volume 1712.38(7)
_computing_cell_refinement 'DENZO/SCALEPACK (Otwinowski & Minor, 1997)'
_computing_data_collection 'COLLECT (Nonius, 2001).'
_computing_data_reduction 'DENZO/SCALEPACK (Otwinowski & Minor, 1997)'
_computing_molecular_graphics 'CAMERON (Watkin et al., 1996)'
_computing_publication_material 'CRYSTALS (Betteridge et al., 2003)'
_computing_structure_refinement 'CRYSTALS (Betteridge et al., 2003)'
_computing_structure_solution 'SIR92 (Altomare et al., 1994)'
_diffrn_ambient_temperature 123
_diffrn_measured_fraction_theta_full 0.991
_diffrn_measured_fraction_theta_max 0.990
_diffrn_measurement_device Area
_diffrn_measurement_device_type 'Nonius KappaCCD'
_diffrn_measurement_method \w
_diffrn_radiation_monochromator graphite
_diffrn_radiation_type 'Mo K\a'
_diffrn_radiation_wavelength 0.71073
_diffrn_reflns_av_R_equivalents 0.044
_diffrn_reflns_limit_h_max 11
_diffrn_reflns_limit_h_min -11
_diffrn_reflns_limit_k_max 19
_diffrn_reflns_limit_k_min -20
_diffrn_reflns_limit_l_max 15
_diffrn_reflns_limit_l_min -15
_diffrn_reflns_number 15585
_diffrn_reflns_theta_full 26.646
_diffrn_reflns_theta_max 27.470
_diffrn_reflns_theta_min 5.099
_diffrn_standards_number 0
_exptl_absorpt_coefficient_mu 0.108
_exptl_absorpt_correction_T_max 0.99
_exptl_absorpt_correction_T_min 0.87
_exptl_absorpt_correction_type multi-scan
_exptl_absorpt_process_details 'DENZO/SCALEPACK (Otwinowski & Minor, 1997)'
_exptl_crystal_colour colourless
_exptl_crystal_density_diffrn 1.367
_exptl_crystal_density_meas ?
_exptl_crystal_density_method 'not measured'
_exptl_crystal_description block
_exptl_crystal_F_000 744
_exptl_crystal_size_max 0.340
_exptl_crystal_size_mid 0.160
_exptl_crystal_size_min 0.060
_refine_diff_density_max 0.46
_refine_diff_density_min -0.44
_refine_ls_extinction_coef 770(60)
_refine_ls_extinction_method 'Larson (1970), Equation 22'
_refine_ls_goodness_of_fit_ref 0.9620
_refine_ls_hydrogen_treatment none
_refine_ls_matrix_type full
_refine_ls_number_parameters 489
_refine_ls_number_reflns 4032
_refine_ls_number_restraints 91
_refine_ls_R_factor_all 0.0794
_refine_ls_R_factor_gt 0.0440
_refine_ls_shift/su_max 0.0226392
_refine_ls_shift/su_mean 0.0005859
_refine_ls_structure_factor_coef Fsqd
_refine_ls_weighting_details
;
Method= Modified Sheldrick
w=1/[\s^2^(F^2^) + ( 0.04P)^2^ + 0.19P]
,where P=(max(Fo^2^,0) + 2Fc^2^)/3
;
_refine_ls_weighting_scheme calc
_refine_ls_wR_factor_all 0.0978
_refine_ls_wR_factor_gt 0.0854
_refine_ls_wR_factor_ref 0.0978
_reflns_limit_h_max 11
_reflns_limit_h_min -11
_reflns_limit_k_max 20
_reflns_limit_k_min 0
_reflns_limit_l_max 15
_reflns_limit_l_min 0
_reflns_number_gt 2716
_reflns_number_total 4032
_reflns_threshold_expression I>2.0\s(I)
_oxford_diffrn_Wilson_B_factor 2.97
_oxford_diffrn_Wilson_scale 5.65
_oxford_refine_ls_r_factor_ref 0.0794
_oxford_refine_ls_scale 0.4375(9)
_oxford_reflns_number_all 4032
_oxford_reflns_threshold_expression_ref I>-10.0\s(I)
_oxford_structure_analysis_title 009DJD10
_cod_data_source_file c1cc13665h.txt
_cod_data_source_block 12
_cod_depositor_comments
;
The following automatic conversions were performed:

'_chemical_melting_point' value 'not measured' was changed to '?' -
the value is undefined or not given.

Automatic conversion script
Id: cif_fix_values 1715 2011-07-08 13:25:40Z adriana 

The following automatic conversions were performed:

'_exptl_crystal_density_meas' value 'not measured' was changed to '?'
- the value is perceived as not measured.

Automatic conversion script
Id: cif_fix_values 3008 2015-01-20 13:52:24Z robertas 
;
_cod_original_sg_symbol_H-M 'P 21 '
_cod_database_code 7106823

loop_
_symmetry_equiv_pos_as_xyz
x,y,z
-x,y+1/2,-z

loop_
_atom_site_label
_atom_site_type_symbol
_atom_site_fract_x
_atom_site_fract_y
_atom_site_fract_z
_atom_site_U_iso_or_equiv
_atom_site_occupancy
_atom_site_adp_type
_atom_site_refinement_flags_posn
_atom_site_refinement_flags_adp
_atom_site_refinement_flags_occupancy
_atom_site_disorder_assembly
_atom_site_disorder_group
_atom_site_attached_hydrogens
O1 O 0.4200(2) 0.78721(15) 0.25368(16) 0.0335 1.0000 Uani . . . . . .
C2 C 0.4287(3) 0.7929(2) 0.3551(2) 0.0265 1.0000 Uani . . . . . .
N3 N 0.4977(3) 0.73968(16) 0.4304(2) 0.0298 1.0000 Uani . . . . . .
C4 C 0.4886(3) 0.7625(2) 0.5468(2) 0.0324 1.0000 Uani . . . . . .
C5 C 0.4313(4) 0.8538(2) 0.5411(2) 0.0332 1.0000 Uani . . . . . .
C6 C 0.3576(3) 0.8646(2) 0.4201(2) 0.0290 1.0000 Uani . . . . . .
C7 C 0.3967(4) 0.9463(2) 0.3611(3) 0.0328 1.0000 Uani . . . . . .
O8 O 0.5393(3) 0.96688(15) 0.38930(19) 0.0406 1.0000 Uani . . . . . .
C9 C 0.5978(4) 1.0378(2) 0.3302(3) 0.0471 1.0000 Uani . . . . . .
O10 O 0.3139(3) 0.98427(16) 0.29416(19) 0.0434 1.0000 Uani . . . . . .
C11 C 0.1868(3) 0.8528(2) 0.4037(2) 0.0303 1.0000 Uani . . . . . .
C12 C 0.1419(3) 0.7643(2) 0.4330(2) 0.0287 1.0000 Uani . . . . . .
C13 C 0.0951(4) 0.7356(2) 0.5295(3) 0.0348 1.0000 Uani . . . . . .
O14 O 0.0694(3) 0.64996(16) 0.52418(19) 0.0421 1.0000 Uani . . . . . .
C15 C 0.1010(4) 0.6254(2) 0.4210(3) 0.0365 1.0000 Uani . . . . . .
C16 C 0.1458(4) 0.6915(2) 0.3637(3) 0.0396 1.0000 Uani . . . . . .
C17 C 0.1107(3) 0.9208(2) 0.4679(3) 0.0334 1.0000 Uani . . . . . .
N18 N -0.0533(3) 0.91959(19) 0.4348(2) 0.0375 1.0000 Uani . . . . . .
O19 O -0.0974(3) 0.9171(2) 0.33607(18) 0.0576 1.0000 Uani . . . . . .
O20 O -0.1349(3) 0.92115(19) 0.50922(19) 0.0472 1.0000 Uani . . . . . .
C21 C 0.6474(4) 0.7423(3) 0.5932(3) 0.0418 1.0000 Uani . . . . . .
O22 O 0.6800(3) 0.66721(18) 0.53183(18) 0.0488 1.0000 Uani . . . . . .
C23 C 0.6171(4) 0.6777(2) 0.4170(3) 0.0390 1.0000 Uani . . . . . .
C24 C 0.5552(5) 0.5932(3) 0.3776(3) 0.0578 1.0000 Uani . . . . . .
C25 C 0.7292(4) 0.7135(3) 0.3468(3) 0.0548 1.0000 Uani . . . . . .
O26 O 0.8686(2) 0.36604(15) 0.25733(16) 0.0391 1.0000 Uani . . . . . .
C27 C 0.8709(3) 0.3575(2) 0.1555(2) 0.0301 1.0000 Uani . . . . . .
N28 N 0.9317(3) 0.41015(17) 0.08660(19) 0.0306 1.0000 Uani . . . . . .
C29 C 0.9181(4) 0.3837(2) -0.0307(2) 0.0342 1.0000 Uani . . . . . .
C30 C 0.8591(4) 0.2922(2) -0.0276(2) 0.0350 1.0000 Uani . . . . . .
C31 C 0.7977(3) 0.2834(2) 0.0873(2) 0.0299 1.0000 Uani . . . . . .
C32 C 0.8484(4) 0.2018(2) 0.1492(3) 0.0349 1.0000 Uani . . . . . .
O33 O 0.7694(3) 0.15573(17) 0.1949(2) 0.0525 1.0000 Uani . . . . . .
O34 O 0.9938(2) 0.19109(16) 0.14880(19) 0.0411 1.0000 Uani . . . . . .
C35 C 1.0585(4) 0.1166(2) 0.2065(3) 0.0442 1.0000 Uani . . . . . .
C36 C 0.6267(4) 0.2924(2) 0.0870(3) 0.0340 1.0000 Uani . . . . . .
C42 C 0.5471(4) 0.2266(2) 0.0107(3) 0.0410 1.0000 Uani . . . . . .
N43 N 0.3861(3) 0.2203(2) 0.0297(3) 0.0458 1.0000 Uani . . . . . .
O44 O 0.2970(3) 0.2097(2) -0.0506(2) 0.0648 1.0000 Uani . . . . . .
O45 O 0.3528(3) 0.2268(3) 0.1229(2) 0.1025 1.0000 Uani . . . . . .
C46 C 1.0748(4) 0.4008(3) -0.0558(3) 0.0462 1.0000 Uani . . . . . .
O47 O 1.1094(3) 0.47872(18) 0.00390(19) 0.0531 1.0000 Uani . . . . . .
C48 C 1.0472(4) 0.4759(2) 0.1084(3) 0.0396 1.0000 Uani . . . . . .
C49 C 0.9789(5) 0.5615(2) 0.1266(3) 0.0581 1.0000 Uani . . . . . .
C50 C 1.1633(4) 0.4494(3) 0.2018(3) 0.0533 1.0000 Uani . . . . . .
H41 H 0.4192 0.7254 0.5797 0.0382 1.0000 Uiso R . . . . .
H51 H 0.5106 0.8945 0.5569 0.0405 1.0000 Uiso R . . . . .
H52 H 0.3632 0.8627 0.5935 0.0400 1.0000 Uiso R . . . . .
H93 H 0.6807 1.0614 0.3762 0.0715 1.0000 Uiso R . . . . .
H92 H 0.5204 1.0787 0.3119 0.0710 1.0000 Uiso R . . . . .
H91 H 0.6331 1.0160 0.2627 0.0716 1.0000 Uiso R . . . . .
H111 H 0.1544 0.8609 0.3236 0.0353 1.0000 Uiso R . . . . .
H131 H 0.0815 0.7681 0.5916 0.0424 1.0000 Uiso R . . . . .
H151 H 0.0925 0.5688 0.3981 0.0442 1.0000 Uiso R . . . . .
H161 H 0.1747 0.6888 0.2908 0.0468 1.0000 Uiso R . . . . .
H171 H 0.1455 0.9765 0.4465 0.0410 1.0000 Uiso R . . . . .
H172 H 0.1277 0.9124 0.5467 0.0408 1.0000 Uiso R . . . . .
H211 H 0.7142 0.7886 0.5790 0.0500 1.0000 Uiso R . . . . .
H212 H 0.6555 0.7283 0.6733 0.0498 1.0000 Uiso R . . . . .
H241 H 0.6348 0.5526 0.3821 0.0850 1.0000 Uiso R . . . . .
H242 H 0.4806 0.5754 0.4256 0.0847 1.0000 Uiso R . . . . .
H243 H 0.5104 0.5974 0.2989 0.0840 1.0000 Uiso R . . . . .
H253 H 0.8074 0.6715 0.3472 0.0809 1.0000 Uiso R . . . . .
H252 H 0.7687 0.7669 0.3774 0.0808 1.0000 Uiso R . . . . .
H251 H 0.6832 0.7222 0.2720 0.0799 1.0000 Uiso R . . . . .
H291 H 0.8468 0.4210 -0.0754 0.0406 1.0000 Uiso R . . . . .
H301 H 0.9393 0.2520 -0.0328 0.0421 1.0000 Uiso R . . . . .
H302 H 0.7837 0.2824 -0.0884 0.0415 1.0000 Uiso R . . . . .
H353 H 1.1583 0.1119 0.1856 0.0667 1.0000 Uiso R . . . . .
H352 H 1.0613 0.1239 0.2856 0.0671 1.0000 Uiso R . . . . .
H351 H 1.0022 0.0673 0.1834 0.0675 1.0000 Uiso R . . . . .
H361 H 0.6034 0.2794 0.1623 0.0402 1.0000 Uiso R . . . . .
H421 H 0.5563 0.2419 -0.0660 0.0493 1.0000 Uiso R . . . . .
H422 H 0.5928 0.1711 0.0269 0.0494 1.0000 Uiso R . . . . .
H461 H 1.0858 0.4089 -0.1345 0.0549 1.0000 Uiso R . . . . .
H462 H 1.1416 0.3554 -0.0285 0.0547 1.0000 Uiso R . . . . .
H491 H 1.0556 0.6043 0.1323 0.0857 1.0000 Uiso R . . . . .
H492 H 0.9057 0.5749 0.0653 0.0851 1.0000 Uiso R . . . . .
H493 H 0.9330 0.5616 0.1965 0.0858 1.0000 Uiso R . . . . .
H503 H 1.2359 0.4942 0.2141 0.0797 1.0000 Uiso R . . . . .
H502 H 1.2097 0.3981 0.1829 0.0798 1.0000 Uiso R . . . . .
H501 H 1.1152 0.4395 0.2686 0.0793 1.0000 Uiso R . . . . .
C380 C 0.5398(11) 0.4420(4) 0.1310(3) 0.0363 0.607(14) Uani D . P 1 2 .
C381 C 0.5780(18) 0.4492(5) 0.1385(6) 0.0416 0.393(14) Uani D . P 1 1 .
O390 O 0.4860(8) 0.5133(3) 0.0756(6) 0.0424 0.607(14) Uani D . P 1 2 .
C391 C 0.535(2) 0.5200(5) 0.0822(12) 0.0427 0.393(14) Uani D . P 1 1 .
C400 C 0.4619(15) 0.4941(5) -0.0346(7) 0.0508 0.607(14) Uani D . P 1 2 .
O401 O 0.5107(13) 0.5003(5) -0.0280(9) 0.0419 0.393(14) Uani D . P 1 1 .
C410 C 0.5121(13) 0.4151(5) -0.0495(4) 0.0459 0.607(14) Uani D . P 1 2 .
C411 C 0.5479(16) 0.4172(6) -0.0400(5) 0.0415 0.393(14) Uani D . P 1 1 .
C370 C 0.5688(4) 0.38152(16) 0.0573(2) 0.0353 0.607(14) Uani D . P 1 2 .
C371 C 0.5738(4) 0.38027(16) 0.0611(2) 0.0352 0.393(14) Uani D . P 1 1 .
H3801 H 0.5482 0.4347 0.2103 0.0414 0.607(14) Uiso R . P 1 2 .
H3811 H 0.6099 0.4467 0.2160 0.0500 0.393(14) Uiso R . P 1 1 .
H3911 H 0.5193 0.5732 0.1128 0.0509 0.393(14) Uiso R . P 1 1 .
H4001 H 0.4125 0.5295 -0.0895 0.0521 0.607(14) Uiso R . P 1 2 .
H4101 H 0.5061 0.3866 -0.1167 0.0484 0.607(14) Uiso R . P 1 2 .
H4111 H 0.5602 0.3914 -0.1077 0.0512 0.393(14) Uiso R . P 1 1 .

loop_
_atom_site_aniso_label
_atom_site_aniso_U_11
_atom_site_aniso_U_22
_atom_site_aniso_U_33
_atom_site_aniso_U_23
_atom_site_aniso_U_13
_atom_site_aniso_U_12
O1 0.0418(12) 0.0373(13) 0.0217(11) -0.0019(10) 0.0054(9) 0.0004(11)
C2 0.0269(15) 0.0255(18) 0.0274(16) 0.0000(13) 0.0039(12) -0.0011(13)
N3 0.0376(14) 0.0257(15) 0.0260(13) -0.0013(11) 0.0030(11) 0.0009(12)
C4 0.0393(17) 0.033(2) 0.0240(16) 0.0027(14) -0.0008(13) -0.0024(15)
C5 0.0421(18) 0.0310(19) 0.0265(16) -0.0024(14) 0.0032(13) 0.0009(15)
C6 0.0351(16) 0.0236(17) 0.0276(15) 0.0003(13) 0.0000(12) -0.0043(14)
C7 0.0394(18) 0.0269(18) 0.0322(17) -0.0018(14) 0.0051(14) -0.0014(15)
O8 0.0373(13) 0.0354(14) 0.0489(14) 0.0069(11) 0.0044(10) -0.0071(11)
C9 0.050(2) 0.035(2) 0.058(2) 0.0022(18) 0.0088(18) -0.0132(18)
O10 0.0465(14) 0.0352(14) 0.0472(13) 0.0123(12) -0.0019(11) -0.0005(11)
C11 0.0345(16) 0.0275(18) 0.0279(15) -0.0001(14) -0.0019(12) -0.0012(14)
C12 0.0315(16) 0.0285(19) 0.0262(16) -0.0029(13) 0.0033(12) 0.0009(14)
C13 0.0453(19) 0.030(2) 0.0292(17) -0.0016(14) 0.0023(14) -0.0061(15)
O14 0.0503(14) 0.0359(15) 0.0402(13) 0.0049(11) 0.0051(11) -0.0033(12)
C15 0.0435(19) 0.0301(19) 0.0360(18) -0.0095(16) 0.0044(15) -0.0041(16)
C16 0.049(2) 0.031(2) 0.0401(18) -0.0062(16) 0.0083(15) -0.0047(17)
C17 0.0372(18) 0.0327(19) 0.0307(16) -0.0020(15) 0.0052(13) 0.0002(15)
N18 0.0417(16) 0.0350(17) 0.0357(15) -0.0022(13) 0.0028(13) 0.0121(14)
O19 0.0520(15) 0.090(2) 0.0296(13) -0.0021(14) -0.0016(11) 0.0218(16)
O20 0.0418(13) 0.0619(18) 0.0396(13) -0.0046(13) 0.0116(11) 0.0028(13)
C21 0.050(2) 0.052(2) 0.0226(16) -0.0034(16) -0.0043(14) 0.0095(17)
O22 0.0535(15) 0.0575(18) 0.0337(13) 0.0030(12) -0.0036(10) 0.0200(13)
C23 0.0439(19) 0.040(2) 0.0326(17) 0.0034(16) 0.0011(14) 0.0130(17)
C24 0.082(3) 0.034(2) 0.055(2) -0.0065(19) 0.001(2) 0.019(2)
C25 0.040(2) 0.079(3) 0.045(2) 0.002(2) 0.0056(16) 0.014(2)
O26 0.0547(14) 0.0365(14) 0.0259(11) -0.0012(11) 0.0040(9) -0.0036(12)
C27 0.0416(18) 0.0287(18) 0.0210(15) 0.0018(14) 0.0073(13) 0.0009(15)
N28 0.0426(14) 0.0276(15) 0.0218(12) -0.0015(11) 0.0047(10) -0.0029(13)
C29 0.0477(19) 0.037(2) 0.0183(14) 0.0000(14) 0.0048(13) 0.0014(16)
C30 0.0473(18) 0.0280(19) 0.0294(16) -0.0018(14) 0.0028(14) -0.0009(16)
C31 0.0431(17) 0.0236(17) 0.0229(14) 0.0024(13) 0.0030(12) -0.0015(15)
C32 0.0414(19) 0.031(2) 0.0323(17) -0.0005(15) 0.0015(15) -0.0007(16)
O33 0.0556(16) 0.0414(16) 0.0622(16) 0.0244(14) 0.0139(13) 0.0012(13)
O34 0.0433(14) 0.0330(14) 0.0465(13) 0.0083(11) 0.0015(11) 0.0040(11)
C35 0.052(2) 0.034(2) 0.045(2) 0.0057(17) -0.0017(16) 0.0098(17)
C36 0.0451(18) 0.0284(19) 0.0288(16) 0.0025(14) 0.0052(14) -0.0017(16)
C42 0.0437(19) 0.028(2) 0.052(2) 0.0006(16) 0.0061(17) -0.0038(16)
N43 0.0469(18) 0.043(2) 0.0480(19) 0.0024(15) 0.0076(15) -0.0092(15)
O44 0.0495(15) 0.085(2) 0.0576(16) -0.0122(16) -0.0043(13) -0.0150(16)
O45 0.070(2) 0.194(5) 0.0461(17) -0.002(2) 0.0198(15) -0.049(2)
C46 0.057(2) 0.053(3) 0.0310(17) -0.0025(17) 0.0158(16) -0.0122(19)
O47 0.0731(18) 0.0547(18) 0.0331(13) 0.0004(12) 0.0125(12) -0.0310(14)
C48 0.052(2) 0.037(2) 0.0304(17) 0.0022(16) 0.0063(15) -0.0105(17)
C49 0.093(3) 0.028(2) 0.051(2) -0.0015(17) -0.002(2) -0.007(2)
C50 0.050(2) 0.066(3) 0.043(2) 0.0004(19) 0.0020(17) -0.009(2)
C380 0.045(5) 0.032(4) 0.032(3) -0.008(3) 0.002(3) 0.007(3)
C381 0.045(6) 0.027(5) 0.053(5) 0.004(4) 0.008(4) 0.004(4)
O390 0.057(5) 0.031(3) 0.038(3) -0.009(2) -0.001(2) 0.009(2)
C391 0.048(7) 0.026(5) 0.054(5) -0.001(4) 0.004(5) 0.008(5)
C400 0.065(6) 0.043(4) 0.043(4) -0.009(3) -0.003(4) 0.017(4)
O401 0.047(6) 0.033(4) 0.043(4) 0.009(3) -0.008(3) 0.014(3)
C410 0.063(5) 0.035(4) 0.037(3) -0.005(3) -0.004(3) 0.014(3)
C411 0.044(6) 0.033(5) 0.045(5) 0.009(4) -0.005(4) 0.009(4)
C370 0.0484(18) 0.0283(17) 0.0284(16) -0.0048(14) 0.0003(14) 0.0067(15)
C371 0.0375(18) 0.0273(17) 0.0401(16) 0.0100(14) 0.0010(14) 0.0018(15)

loop_
_atom_type_symbol
_atom_type_scat_dispersion_real
_atom_type_scat_dispersion_imag
_atom_type_scat_Cromer_Mann_a1
_atom_type_scat_Cromer_Mann_b1
_atom_type_scat_Cromer_Mann_a2
_atom_type_scat_Cromer_Mann_b2
_atom_type_scat_Cromer_Mann_a3
_atom_type_scat_Cromer_Mann_b3
_atom_type_scat_Cromer_Mann_a4
_atom_type_scat_Cromer_Mann_b4
_atom_type_scat_Cromer_Mann_c
_atom_type_scat_source
C 0.0033 0.0016 2.3100 20.8439 1.0200 10.2075 1.5886 0.5687 0.8650 51.6512 0.2156 'International Tables Vol C 4.2.6.8 and 6.1.1.4'
H 0.0000 0.0000 0.4930 10.5109 0.3229 26.1257 0.1402 3.1424 0.0408 57.7998 0.0030 'International Tables Vol C 4.2.6.8 and 6.1.1.4'
N 0.0061 0.0033 12.2126 0.0057 3.1322 9.8933 2.0125 28.9975 1.1663 0.5826 -11.5290 'International Tables Vol C 4.2.6.8 and 6.1.1.4'
O 0.0106 0.0060 3.0485 13.2771 2.2868 5.7011 1.5463 0.3239 0.8670 32.9089 0.2508 'International Tables Vol C 4.2.6.8 and 6.1.1.4'

loop_
_geom_angle_atom_site_label_1
_geom_angle_site_symmetry_1
_geom_angle_atom_site_label_2
_geom_angle_site_symmetry_2
_geom_angle_atom_site_label_3
_geom_angle_site_symmetry_3
_geom_angle
_geom_angle_publ_flag
O1 . C2 . N3 . 127.5(3) yes
O1 . C2 . C6 . 124.9(3) yes
N3 . C2 . C6 . 107.6(2) yes
C2 . N3 . C4 . 115.3(2) yes
C2 . N3 . C23 . 129.3(3) yes
C4 . N3 . C23 . 112.5(2) yes
N3 . C4 . C5 . 104.0(2) yes
N3 . C4 . C21 . 98.9(2) yes
C5 . C4 . C21 . 121.1(3) yes
N3 . C4 . H41 . 110.4 no
C5 . C4 . H41 . 110.6 no
C21 . C4 . H41 . 110.6 no
C4 . C5 . C6 . 104.8(2) yes
C4 . C5 . H51 . 111.8 no
C6 . C5 . H51 . 110.5 no
C4 . C5 . H52 . 110.7 no
C6 . C5 . H52 . 111.7 no
H51 . C5 . H52 . 107.3 no
C5 . C6 . C2 . 103.6(2) yes
C5 . C6 . C7 . 115.6(2) yes
C2 . C6 . C7 . 104.4(2) yes
C5 . C6 . C11 . 115.6(2) yes
C2 . C6 . C11 . 108.1(2) yes
C7 . C6 . C11 . 108.6(2) yes
C6 . C7 . O8 . 110.5(3) yes
C6 . C7 . O10 . 124.9(3) yes
O8 . C7 . O10 . 124.5(3) yes
C7 . O8 . C9 . 116.9(2) yes
O8 . C9 . H93 . 108.5 no
O8 . C9 . H92 . 109.4 no
H93 . C9 . H92 . 112.4 no
O8 . C9 . H91 . 108.1 no
H93 . C9 . H91 . 108.4 no
H92 . C9 . H91 . 110.0 no
C6 . C11 . C12 . 111.8(3) yes
C6 . C11 . C17 . 110.4(2) yes
C12 . C11 . C17 . 112.5(3) yes
C6 . C11 . H111 . 107.5 no
C12 . C11 . H111 . 106.8 no
C17 . C11 . H111 . 107.6 no
C11 . C12 . C13 . 128.8(3) yes
C11 . C12 . C16 . 125.8(3) yes
C13 . C12 . C16 . 105.4(3) yes
C12 . C13 . O14 . 110.8(3) yes
C12 . C13 . H131 . 126.1 no
O14 . C13 . H131 . 123.1 no
C13 . O14 . C15 . 105.8(3) yes
O14 . C15 . C16 . 110.8(3) yes
O14 . C15 . H151 . 121.5 no
C16 . C15 . H151 . 127.7 no
C12 . C16 . C15 . 107.3(3) yes
C12 . C16 . H161 . 127.6 no
C15 . C16 . H161 . 125.1 no
C11 . C17 . N18 . 110.1(2) yes
C11 . C17 . H171 . 108.7 no
N18 . C17 . H171 . 106.2 no
C11 . C17 . H172 . 112.0 no
N18 . C17 . H172 . 108.4 no
H171 . C17 . H172 . 111.3 no
C17 . N18 . O19 . 118.4(3) yes
C17 . N18 . O20 . 117.7(2) yes
O19 . N18 . O20 . 123.9(3) yes
C4 . C21 . O22 . 102.7(3) yes
C4 . C21 . H211 . 111.2 no
O22 . C21 . H211 . 111.0 no
C4 . C21 . H212 . 112.2 no
O22 . C21 . H212 . 108.8 no
H211 . C21 . H212 . 110.8 no
C21 . O22 . C23 . 108.4(2) yes
N3 . C23 . O22 . 100.9(2) yes
N3 . C23 . C24 . 111.5(3) yes
O22 . C23 . C24 . 107.3(3) yes
N3 . C23 . C25 . 111.2(3) yes
O22 . C23 . C25 . 111.1(3) yes
C24 . C23 . C25 . 114.0(3) yes
C23 . C24 . H241 . 108.5 no
C23 . C24 . H242 . 109.0 no
H241 . C24 . H242 . 109.7 no
C23 . C24 . H243 . 110.1 no
H241 . C24 . H243 . 109.2 no
H242 . C24 . H243 . 110.2 no
C23 . C25 . H253 . 106.3 no
C23 . C25 . H252 . 110.8 no
H253 . C25 . H252 . 110.4 no
C23 . C25 . H251 . 109.2 no
H253 . C25 . H251 . 110.3 no
H252 . C25 . H251 . 109.7 no
O26 . C27 . N28 . 127.0(3) yes
O26 . C27 . C31 . 124.2(3) yes
N28 . C27 . C31 . 108.8(2) yes
C27 . N28 . C29 . 115.2(3) yes
C27 . N28 . C48 . 131.1(2) yes
C29 . N28 . C48 . 110.9(2) yes
N28 . C29 . C30 . 103.7(2) yes
N28 . C29 . C46 . 99.1(2) yes
C30 . C29 . C46 . 120.6(3) yes
N28 . C29 . H291 . 110.0 no
C30 . C29 . H291 . 111.0 no
C46 . C29 . H291 . 111.1 no
C29 . C30 . C31 . 105.3(2) yes
C29 . C30 . H301 . 110.1 no
C31 . C30 . H301 . 109.9 no
C29 . C30 . H302 . 110.8 no
C31 . C30 . H302 . 111.8 no
H301 . C30 . H302 . 108.9 no
C27 . C31 . C30 . 103.6(2) yes
C27 . C31 . C32 . 106.6(2) yes
C30 . C31 . C32 . 113.1(3) yes
C27 . C31 . C36 . 107.8(3) yes
C30 . C31 . C36 . 116.1(2) yes
C32 . C31 . C36 . 109.0(3) yes
C31 . C32 . O33 . 124.8(3) yes
C31 . C32 . O34 . 110.6(3) yes
O33 . C32 . O34 . 124.5(3) yes
C32 . O34 . C35 . 116.8(3) yes
O34 . C35 . H353 . 106.2 no
O34 . C35 . H352 . 110.3 no
H353 . C35 . H352 . 109.8 no
O34 . C35 . H351 . 109.9 no
H353 . C35 . H351 . 110.3 no
H352 . C35 . H351 . 110.3 no
C31 . C36 . C42 . 110.4(3) yes
C31 . C36 . H361 . 106.9 no
C42 . C36 . H361 . 106.6 no
C31 . C36 . C371 . 112.6(3) yes
C42 . C36 . C371 . 112.7(3) yes
H361 . C36 . C371 . 107.2 no
C31 . C36 . C42 . 110.4(3) yes
C31 . C36 . H361 . 106.9 no
C42 . C36 . H361 . 106.6 no
C31 . C36 . C370 . 113.7(3) yes
C42 . C36 . C370 . 110.8(3) yes
H361 . C36 . C370 . 108.0 no
C36 . C42 . N43 . 111.1(3) yes
C36 . C42 . H421 . 109.0 no
N43 . C42 . H421 . 110.1 no
C36 . C42 . H422 . 108.9 no
N43 . C42 . H422 . 107.9 no
H421 . C42 . H422 . 109.7 no
C42 . N43 . O44 . 117.7(3) yes
C42 . N43 . O45 . 118.7(3) yes
O44 . N43 . O45 . 123.5(3) yes
C29 . C46 . O47 . 102.2(3) yes
C29 . C46 . H461 . 114.5 no
O47 . C46 . H461 . 109.7 no
C29 . C46 . H462 . 111.6 no
O47 . C46 . H462 . 111.2 no
H461 . C46 . H462 . 107.6 no
C46 . O47 . C48 . 109.2(2) yes
N28 . C48 . O47 . 101.6(2) yes
N28 . C48 . C49 . 111.0(3) yes
O47 . C48 . C49 . 107.8(3) yes
N28 . C48 . C50 . 111.3(3) yes
O47 . C48 . C50 . 110.7(3) yes
C49 . C48 . C50 . 113.7(3) yes
C48 . C49 . H491 . 109.3 no
C48 . C49 . H492 . 110.1 no
H491 . C49 . H492 . 109.7 no
C48 . C49 . H493 . 110.1 no
H491 . C49 . H493 . 107.8 no
H492 . C49 . H493 . 109.9 no
C48 . C50 . H503 . 108.8 no
C48 . C50 . H502 . 110.3 no
H503 . C50 . H502 . 110.2 no
C48 . C50 . H501 . 108.9 no
H503 . C50 . H501 . 110.4 no
H502 . C50 . H501 . 108.2 no
O390 . C380 . C370 . 110.00(9) yes
O390 . C380 . H3801 . 124.9 no
C370 . C380 . H3801 . 124.9 no
C391 . C381 . C371 . 108.29(9) yes
C391 . C381 . H3811 . 125.1 no
C371 . C381 . H3811 . 126.6 no
C380 . O390 . C400 . 107.95(9) yes
C381 . C391 . O401 . 108.24(9) yes
C381 . C391 . H3911 . 126.4 no
O401 . C391 . H3911 . 125.3 no
O390 . C400 . C410 . 108.34(9) yes
O390 . C400 . H4001 . 125.0 no
C410 . C400 . H4001 . 126.6 no
C391 . O401 . C411 . 107.87(9) yes
C400 . C410 . C370 . 108.35(9) yes
C400 . C410 . H4101 . 125.4 no
C370 . C410 . H4101 . 126.2 no
O401 . C411 . C371 . 109.85(10) yes
O401 . C411 . H4111 . 124.5 no
C371 . C411 . H4111 . 125.5 no
C36 . C370 . C410 . 129.0(3) yes
C36 . C370 . C380 . 125.5(3) yes
C410 . C370 . C380 . 104.77(9) yes
C36 . C371 . C381 . 125.7(4) yes
C36 . C371 . C411 . 127.8(4) yes
C381 . C371 . C411 . 104.67(10) yes

loop_
_geom_bond_atom_site_label_1
_geom_bond_site_symmetry_1
_geom_bond_atom_site_label_2
_geom_bond_site_symmetry_2
_geom_bond_distance
_geom_bond_publ_flag
O1 . C2 . 1.221(3) yes
C2 . N3 . 1.341(4) yes
C2 . C6 . 1.552(4) yes
N3 . C4 . 1.460(4) yes
N3 . C23 . 1.479(4) yes
C4 . C5 . 1.528(5) yes
C4 . C21 . 1.522(4) yes
C4 . H41 . 0.973 no
C5 . C6 . 1.549(4) yes
C5 . H51 . 0.967 no
C5 . H52 . 0.939 no
C6 . C7 . 1.529(4) yes
C6 . C11 . 1.552(4) yes
C7 . O8 . 1.342(4) yes
C7 . O10 . 1.202(4) yes
O8 . C9 . 1.454(4) yes
C9 . H93 . 0.962 no
C9 . H92 . 0.961 no
C9 . H91 . 0.968 no
C11 . C12 . 1.504(4) yes
C11 . C17 . 1.528(5) yes
C11 . H111 . 0.987 no
C12 . C13 . 1.357(4) yes
C12 . C16 . 1.421(5) yes
C13 . O14 . 1.368(4) yes
C13 . H131 . 0.927 no
O14 . C15 . 1.363(4) yes
C15 . C16 . 1.337(5) yes
C15 . H151 . 0.932 no
C16 . H161 . 0.944 no
C17 . N18 . 1.499(4) yes
C17 . H171 . 0.976 no
C17 . H172 . 0.956 no
N18 . O19 . 1.216(3) yes
N18 . O20 . 1.222(3) yes
C21 . O22 . 1.441(4) yes
C21 . H211 . 0.974 no
C21 . H212 . 0.987 no
O22 . C23 . 1.451(4) yes
C23 . C24 . 1.502(5) yes
C23 . C25 . 1.499(5) yes
C24 . H241 . 0.961 no
C24 . H242 . 0.977 no
C24 . H243 . 0.995 no
C25 . H253 . 0.968 no
C25 . H252 . 0.972 no
C25 . H251 . 0.964 no
O26 . C27 . 1.238(3) yes
C27 . N28 . 1.333(4) yes
C27 . C31 . 1.538(4) yes
N28 . C29 . 1.467(4) yes
N28 . C48 . 1.477(4) yes
C29 . C30 . 1.538(5) yes
C29 . C46 . 1.508(5) yes
C29 . H291 . 0.990 no
C30 . C31 . 1.553(4) yes
C30 . H301 . 0.971 no
C30 . H302 . 0.961 no
C31 . C32 . 1.532(5) yes
C31 . C36 . 1.557(4) yes
C32 . O33 . 1.194(4) yes
C32 . O34 . 1.330(4) yes
O34 . C35 . 1.455(4) yes
C35 . H353 . 0.967 no
C35 . H352 . 0.959 no
C35 . H351 . 0.954 no
C36 . C42 . 1.517(5) yes
C36 . H361 . 0.976 no
C36 . C371 . 1.486(4) yes
C36 . C42 . 1.517(5) yes
C36 . H361 . 0.976 no
C36 . C370 . 1.527(4) yes
C42 . N43 . 1.505(5) yes
C42 . H421 . 0.968 no
C42 . H422 . 0.979 no
N43 . O44 . 1.205(4) yes
N43 . O45 . 1.199(4) yes
C46 . O47 . 1.440(4) yes
C46 . H461 . 0.973 no
C46 . H462 . 0.972 no
O47 . C48 . 1.435(4) yes
C48 . C49 . 1.509(5) yes
C48 . C50 . 1.517(5) yes
C49 . H491 . 0.965 no
C49 . H492 . 0.964 no
C49 . H493 . 0.979 no
C50 . H503 . 0.966 no
C50 . H502 . 0.951 no
C50 . H501 . 0.969 no
C380 . O390 . 1.368(5) yes
C380 . C370 . 1.348(5) yes
C380 . H3801 . 0.959 no
C381 . C391 . 1.343(7) yes
C381 . C371 . 1.429(7) yes
C381 . H3811 . 0.950 no
O390 . C400 . 1.358(6) yes
C391 . O401 . 1.360(7) yes
C391 . H3911 . 0.931 no
C400 . C410 . 1.344(5) yes
C400 . H4001 . 0.942 no
O401 . C411 . 1.363(6) yes
C410 . C370 . 1.437(6) yes
C410 . H4101 . 0.923 no
C411 . C371 . 1.349(7) yes
C411 . H4111 . 0.929 no

loop_
_geom_hbond_atom_site_label_D
_geom_hbond_site_symmetry_D
_geom_hbond_atom_site_label_H
_geom_hbond_site_symmetry_H
_geom_hbond_atom_site_label_A
_geom_hbond_site_symmetry_A
_geom_hbond_angle_DHA
_geom_hbond_distance_DH
_geom_hbond_distance_HA
_geom_hbond_distance_DA
_geom_hbond_publ_flag
C13 . H131 . O26 2_656 160 0.93 2.39 3.281(6) yes
C15 . H151 . O20 2_546 136 0.93 2.59 3.330(6) yes
C17 . H172 . O26 2_656 168 0.96 2.47 3.410(6) yes
C21 . H212 . O45 2_656 166 0.99 2.47 3.433(6) yes
C30 . H302 . O1 2_645 169 0.96 2.57 3.520(6) yes
C42 . H421 . O1 2_645 177 0.97 2.40 3.372(6) yes
C46 . H461 . O19 2_645 174 0.97 2.45 3.417(6) yes
C50 . H501 . O26 . 120 0.97 2.51 3.112(6) yes
C410 . H4101 . O1 2_645 157 0.92 2.42 3.289(6) yes
C411 . H4101 . O1 2_645 141.1(11) 1.076(12) 2.421(6) 3.328(6) yes
C410 . H4111 . O1 2_645 152.1(16) 0.941(14) 2.427(8) 3.289(6) yes
C411 . H4111 . O1 2_645 163 0.93 2.43 3.328(6) yes
